data_2311959
loop_
_publ_author_name
'Sridhar, Balasubramanian'
'Ravikumar, Krishnan'

_publ_section_title
;
 Role of halogen-halogen contacts in the crystal structures of three new
 solvates of the drug oxyclozanide.
;
_journal_coeditor_code EG3229
_journal_issue 'Pt 12'
_journal_name_full 'Acta crystallographica. Section C, Structural chemistry'
_journal_page_first 1056
_journal_page_last 1063
_journal_paper_doi 10.1107/S2053229617015923
_journal_volume 73
_journal_year 2017
_chemical_formula_iupac 'C13 H6 Cl5 N O3, C8 H10'
_chemical_formula_moiety 'C13 H6 Cl5 N O3, 0.5(C8 H10)'
_chemical_formula_sum 'C17 H11 Cl5 N O3'
_chemical_formula_weight 454.52
_chemical_name_common
;
Oxyclozanide xylene hemisolvate
;
_chemical_name_systematic
;
2,3,5-Trichloro-<i>N</i>-(3,5-dichloro-2-hydroxyphenyl)-6-hydroxybenzamide
xylene hemisolvate
;
_space_group_crystal_system triclinic
_space_group_IT_number 2
_space_group_name_Hall '-P 1'
_space_group_name_H-M_alt 'P -1'
_atom_sites_solution_hydrogens mixed
_audit_creation_method SHELXL-2014/7
_cell_angle_alpha 83.7014(5)
_cell_angle_beta 80.0916(5)
_cell_angle_gamma 67.8388(4)
_cell_formula_units_Z 2
_cell_length_a 7.12429(8)
_cell_length_b 9.40484(11)
_cell_length_c 14.27988(16)
_cell_measurement_reflns_used 9941
_cell_measurement_temperature 100(2)
_cell_measurement_theta_max 28.35
_cell_measurement_theta_min 2.69
_cell_volume 871.840(17)
_computing_cell_refinement
;
<i>SAINT</i> (Bruker, 2016)
;
_computing_data_collection
;
<i>APEX3</i> (Bruker, 2016)
;
_computing_data_reduction 'Bruker SAINT'
_computing_molecular_graphics
;
DIAMOND (Brandenburg & Putz, 2005)
;
_computing_publication_material 'Bruker SHELXTL'
_computing_structure_refinement
;
<i>SHELXL2014</i> (Sheldrick, 2015)
;
_computing_structure_solution
;
<i>SHELXT</i> (Sheldrick, 2015)
;
_diffrn_ambient_temperature 100(2)
_diffrn_measured_fraction_theta_full 0.999
_diffrn_measured_fraction_theta_max 0.994
_diffrn_measurement_device_type 'Bruker D8 QUEST PHOTON-100'
_diffrn_measurement_method '\w and \f'
_diffrn_radiation_type MoK\a
_diffrn_radiation_wavelength 0.71073
_diffrn_reflns_av_R_equivalents 0.0496
_diffrn_reflns_limit_h_max 9
_diffrn_reflns_limit_h_min -9
_diffrn_reflns_limit_k_max 12
_diffrn_reflns_limit_k_min -12
_diffrn_reflns_limit_l_max 19
_diffrn_reflns_limit_l_min -19
_diffrn_reflns_number 33198
_diffrn_reflns_theta_full 25.242
_diffrn_reflns_theta_max 28.402
_diffrn_reflns_theta_min 2.341
_exptl_absorpt_coefficient_mu 0.851
_exptl_absorpt_correction_T_max 0.7457
_exptl_absorpt_correction_T_min 0.6428
_exptl_absorpt_correction_type multi-scan
_exptl_absorpt_process_details
;
SADABS, Bruker,2016
;
_exptl_crystal_colour colorless
_exptl_crystal_density_diffrn 1.731
_exptl_crystal_description block
_exptl_crystal_F_000 458
_exptl_crystal_size_max 0.420
_exptl_crystal_size_mid 0.380
_exptl_crystal_size_min 0.240
_refine_diff_density_max 0.379
_refine_diff_density_min -0.393
_refine_ls_extinction_method none
_refine_ls_goodness_of_fit_ref 1.122
_refine_ls_hydrogen_treatment mixed
_refine_ls_matrix_type full
_refine_ls_number_parameters 248
_refine_ls_number_reflns 4370
_refine_ls_number_restraints 0
_refine_ls_restrained_S_all 1.122
_refine_ls_R_factor_all 0.0414
_refine_ls_R_factor_gt 0.0362
_refine_ls_shift/su_max 0.001
_refine_ls_shift/su_mean 0.000
_refine_ls_structure_factor_coef Fsqd
_refine_ls_weighting_details 'w=1/[\s^2^(Fo^2^)+(0.0255P)^2^+0.9635P] where P=(Fo^2^+2Fc^2^)/3'
_refine_ls_weighting_scheme calc
_refine_ls_wR_factor_gt 0.0841
_refine_ls_wR_factor_ref 0.0865
_reflns_number_gt 3962
_reflns_number_total 4370
_reflns_threshold_expression 'I > 2\s(I)'
_cod_data_source_file eg3229sup1.cif
_cod_data_source_block II
_cod_database_code 2311959
_shelx_space_group_comment
;
The symmetry employed for this shelxl refinement is uniquely defined
by the following loop, which should always be used as a source of
symmetry information in preference to the above space-group names.
They are only intended as comments.
;
_shelx_estimated_absorpt_t_min 0.716
_shelx_estimated_absorpt_t_max 0.822

loop_
_space_group_symop_operation_xyz
'x, y, z'
'-x, -y, -z'

loop_
_atom_site_type_symbol
_atom_site_label
_atom_site_fract_x
_atom_site_fract_y
_atom_site_fract_z
_atom_site_U_iso_or_equiv
_atom_site_adp_type
_atom_site_calc_flag
_atom_site_occupancy
C C1 0.5230(3) 0.7132(2) 0.62906(13) 0.0144(3) Uani d 1
C C2 0.3878(3) 0.8690(2) 0.63606(13) 0.0148(3) Uani d 1
C C3 0.3268(3) 0.9369(2) 0.72421(13) 0.0172(4) Uani d 1
C C4 0.3917(3) 0.8552(2) 0.80586(13) 0.0186(4) Uani d 1
H H4 0.3480 0.9029 0.8652 0.022 Uiso calc 1
C C5 0.5217(3) 0.7024(2) 0.80102(13) 0.0177(4) Uani d 1
C C6 0.5845(3) 0.6314(2) 0.71466(13) 0.0159(3) Uani d 1
C C7 0.5863(3) 0.6550(2) 0.53009(13) 0.0151(3) Uani d 1
C C8 0.8161(3) 0.4493(2) 0.42423(13) 0.0144(3) Uani d 1
C C9 0.9533(3) 0.2963(2) 0.43085(13) 0.0153(3) Uani d 1
C C10 1.0320(3) 0.2159(2) 0.34827(13) 0.0156(3) Uani d 1
C C11 0.9856(3) 0.2835(2) 0.25973(13) 0.0176(4) Uani d 1
H H11 1.0409 0.2269 0.2038 0.021 Uiso calc 1
C C12 0.8560(3) 0.4359(2) 0.25538(13) 0.0180(4) Uani d 1
C C13 0.7682(3) 0.5202(2) 0.33614(13) 0.0169(4) Uani d 1
H H13 0.6772 0.6241 0.3313 0.020 Uiso calc 1
O O1 0.3150(2) 0.95706(16) 0.56027(10) 0.0203(3) Uani d 1
H H1O 0.364(5) 0.893(4) 0.516(3) 0.062(10) Uiso d 1
O O2 0.4970(2) 0.73476(16) 0.46413(10) 0.0239(3) Uani d 1
O O3 0.9964(2) 0.24008(16) 0.51951(9) 0.0198(3) Uani d 1
H H3O 1.081(5) 0.154(4) 0.521(2) 0.053(9) Uiso d 1
N N1 0.7395(2) 0.51966(18) 0.51270(11) 0.0160(3) Uani d 1
H H1N 0.790(4) 0.470(3) 0.561(2) 0.033(7) Uiso d 1
Cl Cl1 0.17067(8) 1.12793(5) 0.72880(3) 0.02598(12) Uani d 1
Cl Cl2 0.60222(8) 0.60473(6) 0.90548(3) 0.02628(12) Uani d 1
Cl Cl3 0.73444(7) 0.43706(5) 0.71895(3) 0.02215(11) Uani d 1
Cl Cl4 1.19104(7) 0.02420(5) 0.35651(3) 0.02084(11) Uani d 1
Cl Cl5 0.80180(8) 0.52492(6) 0.14470(3) 0.02605(12) Uani d 1
C C14 -0.3506(4) 1.1013(3) 0.89580(17) 0.0377(6) Uani d 1
H H14A -0.4718 1.1673 0.9358 0.057 Uiso calc 1
H H14B -0.3751 1.0117 0.8799 0.057 Uiso calc 1
H H14C -0.3230 1.1592 0.8372 0.057 Uiso calc 1
C C15 -0.1685(3) 1.0486(3) 0.94909(14) 0.0258(4) Uani d 1
C C16 -0.0866(3) 0.8975(3) 0.98487(15) 0.0270(4) Uani d 1
H H16 -0.1453 0.8259 0.9749 0.032 Uiso calc 1
C C17 -0.0791(3) 1.1503(2) 0.96518(15) 0.0269(5) Uani d 1
H H17 -0.1323 1.2541 0.9416 0.032 Uiso calc 1

loop_
_atom_site_aniso_label
_atom_site_aniso_U_11
_atom_site_aniso_U_22
_atom_site_aniso_U_33
_atom_site_aniso_U_12
_atom_site_aniso_U_13
_atom_site_aniso_U_23
C1 0.0117(8) 0.0151(8) 0.0167(8) -0.0057(7) 0.0005(6) -0.0027(6)
C2 0.0133(8) 0.0143(8) 0.0167(8) -0.0059(7) 0.0013(6) -0.0021(6)
C3 0.0170(9) 0.0134(8) 0.0199(9) -0.0060(7) 0.0034(7) -0.0037(7)
C4 0.0211(9) 0.0190(9) 0.0172(8) -0.0101(8) 0.0030(7) -0.0058(7)
C5 0.0171(9) 0.0197(9) 0.0163(8) -0.0077(7) -0.0001(7) -0.0006(7)
C6 0.0126(8) 0.0150(8) 0.0187(8) -0.0044(7) 0.0017(7) -0.0033(7)
C7 0.0134(8) 0.0143(8) 0.0187(8) -0.0070(7) 0.0010(7) -0.0033(7)
C8 0.0130(8) 0.0139(8) 0.0168(8) -0.0059(7) 0.0011(6) -0.0046(6)
C9 0.0147(8) 0.0164(8) 0.0154(8) -0.0072(7) 0.0002(6) -0.0018(7)
C10 0.0124(8) 0.0138(8) 0.0197(9) -0.0043(7) 0.0023(7) -0.0052(7)
C11 0.0167(9) 0.0208(9) 0.0160(8) -0.0083(7) 0.0022(7) -0.0050(7)
C12 0.0179(9) 0.0219(9) 0.0155(8) -0.0095(8) -0.0001(7) -0.0019(7)
C13 0.0176(9) 0.0149(8) 0.0181(8) -0.0067(7) -0.0004(7) -0.0011(7)
O1 0.0234(7) 0.0141(6) 0.0165(6) -0.0007(5) 0.0015(5) -0.0017(5)
O2 0.0245(7) 0.0207(7) 0.0175(6) 0.0027(6) -0.0032(5) -0.0042(5)
O3 0.0231(7) 0.0151(7) 0.0156(6) -0.0006(6) -0.0023(5) -0.0024(5)
N1 0.0178(8) 0.0136(7) 0.0144(7) -0.0031(6) -0.0011(6) -0.0032(6)
Cl1 0.0349(3) 0.0134(2) 0.0228(2) -0.00356(19) 0.00454(19) -0.00526(17)
Cl2 0.0288(3) 0.0278(3) 0.0168(2) -0.0037(2) -0.00399(18) -0.00176(18)
Cl3 0.0230(2) 0.0170(2) 0.0186(2) 0.00080(18) -0.00124(17) -0.00141(16)
Cl4 0.0222(2) 0.0151(2) 0.0207(2) -0.00219(17) 0.00143(17) -0.00613(16)
Cl5 0.0306(3) 0.0273(3) 0.0161(2) -0.0070(2) -0.00225(18) 0.00116(18)
C14 0.0332(13) 0.0486(15) 0.0256(11) -0.0077(11) -0.0027(9) -0.0079(10)
C15 0.0263(11) 0.0305(11) 0.0149(9) -0.0059(9) 0.0049(8) -0.0068(8)
C16 0.0319(11) 0.0274(11) 0.0212(10) -0.0128(9) 0.0071(8) -0.0088(8)
C17 0.0317(11) 0.0215(10) 0.0204(9) -0.0054(9) 0.0067(8) -0.0035(8)

loop_
_atom_type_symbol
_atom_type_description
_atom_type_scat_dispersion_real
_atom_type_scat_dispersion_imag
_atom_type_scat_source
H H 0.0000 0.0000 'International Tables Vol C Tables 4.2.6.8 and 6.1.1.4'
C C 0.0033 0.0016 'International Tables Vol C Tables 4.2.6.8 and 6.1.1.4'
O O 0.0106 0.0060 'International Tables Vol C Tables 4.2.6.8 and 6.1.1.4'
N N 0.0061 0.0033 'International Tables Vol C Tables 4.2.6.8 and 6.1.1.4'
Cl Cl 0.1484 0.1585 'International Tables Vol C Tables 4.2.6.8 and 6.1.1.4'

loop_
_geom_angle_atom_site_label_1
_geom_angle_atom_site_label_2
_geom_angle_atom_site_label_3
_geom_angle_site_symmetry_1
_geom_angle
C6 C1 C2 . 116.97(16)
C6 C1 C7 . 127.53(16)
C2 C1 C7 . 115.49(16)
O1 C2 C3 . 117.32(16)
O1 C2 C1 . 122.45(16)
C3 C2 C1 . 120.22(17)
C4 C3 C2 . 121.40(17)
C4 C3 Cl1 . 119.88(14)
C2 C3 Cl1 . 118.71(15)
C3 C4 C5 . 119.44(17)
C3 C4 H4 . 120.3
C5 C4 H4 . 120.3
C4 C5 C6 . 120.58(17)
C4 C5 Cl2 . 117.80(14)
C6 C5 Cl2 . 121.62(15)
C5 C6 C1 . 121.34(17)
C5 C6 Cl3 . 116.23(14)
C1 C6 Cl3 . 122.40(14)
O2 C7 N1 . 120.21(17)
O2 C7 C1 . 119.29(16)
N1 C7 C1 . 120.50(16)
C13 C8 C9 . 120.50(16)
C13 C8 N1 . 125.32(16)
C9 C8 N1 . 114.17(16)
O3 C9 C10 . 125.64(17)
O3 C9 C8 . 115.85(16)
C10 C9 C8 . 118.50(17)
C11 C10 C9 . 122.09(17)
C11 C10 Cl4 . 119.07(14)
C9 C10 Cl4 . 118.84(15)
C12 C11 C10 . 117.86(17)
C12 C11 H11 . 121.1
C10 C11 H11 . 121.1
C11 C12 C13 . 122.35(18)
C11 C12 Cl5 . 118.72(14)
C13 C12 Cl5 . 118.93(15)
C12 C13 C8 . 118.61(17)
C12 C13 H13 . 120.7
C8 C13 H13 . 120.7
C2 O1 H1O . 102(2)
C9 O3 H3O . 114(2)
C7 N1 C8 . 127.27(17)
C7 N1 H1N . 115.4(19)
C8 N1 H1N . 117.2(19)
C15 C14 H14A . 109.5
C15 C14 H14B . 109.5
H14A C14 H14B . 109.5
C15 C14 H14C . 109.5
H14A C14 H14C . 109.5
H14B C14 H14C . 109.5
C17 C15 C16 . 117.9(2)
C17 C15 C14 . 120.9(2)
C16 C15 C14 . 121.2(2)
C17 C16 C15 2_577 121.2(2)
C17 C16 H16 2_577 119.4
C15 C16 H16 . 119.4
C16 C17 C15 2_577 121.0(2)
C16 C17 H17 2_577 119.5
C15 C17 H17 . 119.5

loop_
_geom_bond_atom_site_label_1
_geom_bond_atom_site_label_2
_geom_bond_site_symmetry_2
_geom_bond_distance
C1 C6 . 1.415(3)
C1 C2 . 1.421(2)
C1 C7 . 1.505(2)
C2 O1 . 1.341(2)
C2 C3 . 1.400(2)
C3 C4 . 1.373(3)
C3 Cl1 . 1.7209(19)
C4 C5 . 1.387(3)
C4 H4 . 0.9500
C5 C6 . 1.390(3)
C5 Cl2 . 1.7304(19)
C6 Cl3 . 1.7353(19)
C7 O2 . 1.243(2)
C7 N1 . 1.342(2)
C8 C13 . 1.391(3)
C8 C9 . 1.405(3)
C8 N1 . 1.416(2)
C9 O3 . 1.357(2)
C9 C10 . 1.387(2)
C10 C11 . 1.386(3)
C10 Cl4 . 1.7339(19)
C11 C12 . 1.383(3)
C11 H11 . 0.9500
C12 C13 . 1.389(3)
C12 Cl5 . 1.7390(19)
C13 H13 . 0.9500
O1 H1O . 0.85(4)
O3 H3O . 0.81(3)
N1 H1N . 0.84(3)
C14 C15 . 1.509(3)
C14 H14A . 0.9800
C14 H14B . 0.9800
C14 H14C . 0.9800
C15 C17 . 1.390(3)
C15 C16 . 1.392(3)
C16 C17 2_577 1.387(3)
C16 H16 . 0.9500
C17 C16 2_577 1.387(3)
C17 H17 . 0.9500

loop_
_geom_hbond_atom_site_label_D
_geom_hbond_atom_site_label_H
_geom_hbond_atom_site_label_A
_geom_hbond_site_symmetry_A
_geom_hbond_distance_DH
_geom_hbond_distance_HA
_geom_hbond_distance_DA
_geom_hbond_angle_DHA
O1 H1O Cl4 1_465 0.85(4) 2.73(3) 3.1154(15) 109(3)
O1 H1O O2 . 0.85(4) 1.61(4) 2.4309(19) 159(4)
O3 H3O Cl4 . 0.81(3) 2.63(3) 3.0438(14) 113(3)
O3 H3O O1 1_645 0.81(3) 2.07(3) 2.852(2) 163(3)
N1 H1N O3 . 0.84(3) 2.18(3) 2.578(2) 109(2)
N1 H1N Cl3 . 0.84(3) 2.23(3) 2.9599(17) 145(2)
C13 H13 O2 . 0.95 2.22 2.792(2) 118
C4 H4 Cg1 . 0.95 2.78 3.553(2) 139
C4 H4 Cg1 2_577 0.95 2.78 3.553(2) 139

loop_
_geom_torsion_atom_site_label_1
_geom_torsion_atom_site_label_2
_geom_torsion_atom_site_label_3
_geom_torsion_atom_site_label_4
_geom_torsion_site_symmetry_4
_geom_torsion
C6 C1 C2 O1 . -178.31(16)
C7 C1 C2 O1 . 2.4(2)
C6 C1 C2 C3 . 2.2(3)
C7 C1 C2 C3 . -177.04(16)
O1 C2 C3 C4 . 179.21(17)
C1 C2 C3 C4 . -1.3(3)
O1 C2 C3 Cl1 . -1.9(2)
C1 C2 C3 Cl1 . 177.60(14)
C2 C3 C4 C5 . 0.5(3)
Cl1 C3 C4 C5 . -178.37(14)
C3 C4 C5 C6 . -0.7(3)
C3 C4 C5 Cl2 . 179.16(15)
C4 C5 C6 C1 . 1.8(3)
Cl2 C5 C6 C1 . -178.11(14)
C4 C5 C6 Cl3 . -176.23(15)
Cl2 C5 C6 Cl3 . 3.9(2)
C2 C1 C6 C5 . -2.5(3)
C7 C1 C6 C5 . 176.66(17)
C2 C1 C6 Cl3 . 175.41(13)
C7 C1 C6 Cl3 . -5.4(3)
C6 C1 C7 O2 . 170.25(18)
C2 C1 C7 O2 . -10.6(2)
C6 C1 C7 N1 . -10.8(3)
C2 C1 C7 N1 . 168.40(16)
C13 C8 C9 O3 . 177.31(16)
N1 C8 C9 O3 . -1.7(2)
C13 C8 C9 C10 . -2.9(3)
N1 C8 C9 C10 . 178.08(16)
O3 C9 C10 C11 . -177.76(17)
C8 C9 C10 C11 . 2.4(3)
O3 C9 C10 Cl4 . 3.0(3)
C8 C9 C10 Cl4 . -176.76(13)
C9 C10 C11 C12 . -0.1(3)
Cl4 C10 C11 C12 . 179.09(14)
C10 C11 C12 C13 . -1.9(3)
C10 C11 C12 Cl5 . 178.01(14)
C11 C12 C13 C8 . 1.5(3)
Cl5 C12 C13 C8 . -178.46(14)
C9 C8 C13 C12 . 1.0(3)
N1 C8 C13 C12 . 179.93(17)
O2 C7 N1 C8 . -1.3(3)
C1 C7 N1 C8 . 179.75(16)
C13 C8 N1 C7 . 11.3(3)
C9 C8 N1 C7 . -169.69(17)
C17 C15 C16 C17 2_577 -0.1(3)
C14 C15 C16 C17 2_577 -179.22(19)
C16 C15 C17 C16 2_577 0.1(3)
C14 C15 C17 C16 2_577 179.22(19)
